data_4345661
loop_
_publ_author_name
'Glowacki, Britta'
'Lutter, Michael'
'Alnasr, Hazem'
'Seymen, Rana'
'Hiller, Wolf'
'Jurkschat, Klaus'

_publ_section_title
;
 Introducing Stereogenic Centers to Group XIV Metallatranes.
;
_journal_name_full 'Inorganic chemistry'
_journal_paper_doi 10.1021/acs.inorgchem.6b03126
_journal_year 2017
_chemical_formula_moiety 'C8 H19 N O2'
_chemical_formula_sum 'C8 H19 N O2'
_chemical_formula_weight 161.24
_chemical_name_systematic
;2-dimethyl-2-hydroxypropyl)
(1-dimethyl-2-hydroxypropyl)amine
;
_space_group_crystal_system monoclinic
_space_group_IT_number 14
_space_group_name_Hall '-P 2ybc'
_space_group_name_H-M_alt 'P 1 21/c 1'
_symmetry_space_group_name_Hall '-P 2ybc'
_symmetry_space_group_name_H-M 'P 1 21/c 1'
_atom_sites_solution_hydrogens mixed
_audit_creation_method SHELXL-2014/7
_cell_angle_alpha 90
_cell_angle_beta 94.214(7)
_cell_angle_gamma 90
_cell_formula_units_Z 4
_cell_length_a 9.8674(8)
_cell_length_b 8.5872(7)
_cell_length_c 11.2758(8)
_cell_measurement_reflns_used 1750
_cell_measurement_temperature 173(2)
_cell_measurement_theta_max 28.8770
_cell_measurement_theta_min 2.9580
_cell_volume 952.85(13)
_computing_cell_refinement
;
CrysAlisPro, Agilent Technologies,
Version 1.171.37.34 (release 22-05-2014 CrysAlis171 .NET)
(compiled May 22 2014,16:03:01)
;
_computing_data_collection
;
CrysAlisPro, Agilent Technologies,
Version 1.171.37.34 (release 22-05-2014 CrysAlis171 .NET)
(compiled May 22 2014,16:03:01)
;
_computing_data_reduction
;
CrysAlisPro, Agilent Technologies,
Version 1.171.37.34 (release 22-05-2014 CrysAlis171 .NET)
(compiled May 22 2014,16:03:01)
;
_computing_structure_refinement 'SHELXL-2014/7 (Sheldrick, 2014)'
_diffrn_ambient_temperature 173(2)
_diffrn_detector_area_resol_mean 16.0560
_diffrn_measured_fraction_theta_full 0.999
_diffrn_measured_fraction_theta_max 0.999
_diffrn_measurement_device_type 'Xcalibur, Sapphire3'
_diffrn_measurement_method '\w scans'
_diffrn_radiation_type MoK\a
_diffrn_radiation_wavelength 0.71073
_diffrn_reflns_av_R_equivalents 0.0306
_diffrn_reflns_av_unetI/netI 0.0323
_diffrn_reflns_Laue_measured_fraction_full 0.999
_diffrn_reflns_Laue_measured_fraction_max 0.999
_diffrn_reflns_limit_h_max 7
_diffrn_reflns_limit_h_min -11
_diffrn_reflns_limit_k_max 10
_diffrn_reflns_limit_k_min -10
_diffrn_reflns_limit_l_max 13
_diffrn_reflns_limit_l_min -13
_diffrn_reflns_number 5764
_diffrn_reflns_point_group_measured_fraction_full 0.999
_diffrn_reflns_point_group_measured_fraction_max 0.999
_diffrn_reflns_theta_full 25.242
_diffrn_reflns_theta_max 25.498
_diffrn_reflns_theta_min 2.985
_diffrn_source 'Enhance (Mo) X-ray Source'
_exptl_absorpt_coefficient_mu 0.079
_exptl_absorpt_correction_T_max 1.00000
_exptl_absorpt_correction_T_min 0.82807
_exptl_absorpt_correction_type multi-scan
_exptl_absorpt_process_details
;
CrysAlisPro, Agilent Technologies,
Version 1.171.37.34 (release 22-05-2014 CrysAlis171 .NET)
(compiled May 22 2014,16:03:01)
Empirical absorption correction using spherical harmonics,
 implemented in SCALE3 ABSPACK scaling algorithm.
;
_exptl_crystal_colour colourless
_exptl_crystal_density_diffrn 1.124
_exptl_crystal_description plate
_exptl_crystal_F_000 360
_exptl_crystal_size_max 0.4
_exptl_crystal_size_mid 0.3
_exptl_crystal_size_min 0.2
_refine_diff_density_max 0.257
_refine_diff_density_min -0.206
_refine_diff_density_rms 0.041
_refine_ls_extinction_method none
_refine_ls_goodness_of_fit_ref 1.025
_refine_ls_hydrogen_treatment mixed
_refine_ls_matrix_type full
_refine_ls_number_parameters 112
_refine_ls_number_reflns 1771
_refine_ls_number_restraints 0
_refine_ls_restrained_S_all 1.025
_refine_ls_R_factor_all 0.0529
_refine_ls_R_factor_gt 0.0418
_refine_ls_shift/su_max 0.000
_refine_ls_shift/su_mean 0.000
_refine_ls_structure_factor_coef Fsqd
_refine_ls_weighting_details 'w=1/[\s^2^(Fo^2^)+(0.0559P)^2^+0.2960P] where P=(Fo^2^+2Fc^2^)/3'
_refine_ls_weighting_scheme calc
_refine_ls_wR_factor_gt 0.1078
_refine_ls_wR_factor_ref 0.1136
_reflns_Friedel_coverage 0.000
_reflns_number_gt 1457
_reflns_number_total 1771
_reflns_threshold_expression 'I > 2\s(I)'
_cod_data_source_file ic6b03126_si_002.cif
_cod_data_source_block comp1
_cod_database_code 4345661
_shelx_shelxl_version_number 2014/7
_shelx_space_group_comment
;
The symmetry employed for this shelxl refinement is uniquely defined
by the following loop, which should always be used as a source of
symmetry information in preference to the above space-group names.
They are only intended as comments.
;

loop_
_space_group_symop_operation_xyz
'x, y, z'
'-x, y+1/2, -z+1/2'
'-x, -y, -z'
'x, -y-1/2, z-1/2'

loop_
_atom_site_label
_atom_site_type_symbol
_atom_site_fract_x
_atom_site_fract_y
_atom_site_fract_z
_atom_site_U_iso_or_equiv
_atom_site_adp_type
_atom_site_occupancy
_atom_site_site_symmetry_order
_atom_site_calc_flag
_atom_site_refinement_flags_posn
_atom_site_refinement_flags_adp
O17 O 0.54543(10) 0.18328(12) 0.52902(9) 0.0213(3) Uani 1 1 d . .
N14 N 0.31386(12) 0.03328(14) 0.59960(10) 0.0177(3) Uani 1 1 d . .
O11 O 0.34664(11) -0.07331(13) 0.83064(9) 0.0268(3) Uani 1 1 d . .
C16 C 0.42093(14) 0.19489(17) 0.45639(12) 0.0196(3) Uani 1 1 d . .
H16A H 0.4170 0.1128 0.3972 0.023 Uiso 1 1 calc R U
H16B H 0.4176 0.2941 0.4151 0.023 Uiso 1 1 calc R U
C15 C 0.29918(14) 0.18137(16) 0.53141(12) 0.0188(3) Uani 1 1 d . .
C20 C 0.29592(16) 0.32428(17) 0.61195(13) 0.0247(4) Uani 1 1 d . .
H20A H 0.2864 0.4165 0.5640 0.037 Uiso 1 1 calc R U
H20B H 0.2204 0.3163 0.6607 0.037 Uiso 1 1 calc R U
H20C H 0.3789 0.3298 0.6618 0.037 Uiso 1 1 calc R U
C21 C 0.17124(16) 0.17471(19) 0.44683(13) 0.0259(4) Uani 1 1 d . .
H21A H 0.1620 0.2704 0.4029 0.039 Uiso 1 1 calc R U
H21B H 0.1780 0.0894 0.3926 0.039 Uiso 1 1 calc R U
H21C H 0.0933 0.1602 0.4918 0.039 Uiso 1 1 calc R U
C13 C 0.19691(14) -0.00833(17) 0.66679(13) 0.0213(4) Uani 1 1 d . .
H13A H 0.1239 -0.0460 0.6119 0.026 Uiso 1 1 calc R U
H13B H 0.1647 0.0842 0.7053 0.026 Uiso 1 1 calc R U
C12 C 0.23152(14) -0.13259(18) 0.76047(12) 0.0210(3) Uani 1 1 d . .
C19 C 0.26452(17) -0.28850(18) 0.70559(14) 0.0290(4) Uani 1 1 d . .
H19A H 0.1861 -0.3264 0.6589 0.043 Uiso 1 1 calc R U
H19B H 0.3385 -0.2758 0.6557 0.043 Uiso 1 1 calc R U
H19C H 0.2898 -0.3618 0.7676 0.043 Uiso 1 1 calc R U
C18 C 0.11247(17) -0.1516(2) 0.83783(15) 0.0331(4) Uani 1 1 d . .
H18A H 0.0353 -0.1914 0.7905 0.050 Uiso 1 1 calc R U
H18B H 0.1370 -0.2229 0.9014 0.050 Uiso 1 1 calc R U
H18C H 0.0901 -0.0524 0.8704 0.050 Uiso 1 1 calc R U
H14 H 0.3843(16) 0.0448(19) 0.6527(14) 0.020(4) Uiso 1 1 d . .
H17 H 0.600(2) 0.126(3) 0.4931(17) 0.043(6) Uiso 1 1 d . .
H11 H 0.380(2) -0.147(3) 0.8748(19) 0.052(6) Uiso 1 1 d . .

loop_
_atom_site_aniso_label
_atom_site_aniso_U_11
_atom_site_aniso_U_22
_atom_site_aniso_U_33
_atom_site_aniso_U_23
_atom_site_aniso_U_13
_atom_site_aniso_U_12
O17 0.0212(6) 0.0211(6) 0.0219(6) -0.0046(4) 0.0030(4) 0.0014(4)
N14 0.0189(6) 0.0171(6) 0.0170(6) 0.0015(5) 0.0013(5) 0.0005(5)
O11 0.0311(6) 0.0208(6) 0.0271(6) 0.0046(5) -0.0067(5) -0.0045(5)
C16 0.0250(8) 0.0165(7) 0.0173(7) 0.0012(6) 0.0022(6) 0.0028(6)
C15 0.0223(8) 0.0168(8) 0.0172(7) -0.0001(6) 0.0010(6) 0.0022(6)
C20 0.0302(8) 0.0196(8) 0.0250(8) -0.0016(6) 0.0070(6) 0.0029(6)
C21 0.0273(8) 0.0283(9) 0.0218(8) 0.0025(6) -0.0006(6) 0.0049(7)
C13 0.0191(7) 0.0224(8) 0.0224(7) -0.0001(6) 0.0025(6) 0.0009(6)
C12 0.0217(8) 0.0206(8) 0.0206(7) -0.0010(6) 0.0015(6) -0.0028(6)
C19 0.0420(10) 0.0187(8) 0.0271(8) -0.0002(7) 0.0084(7) -0.0031(7)
C18 0.0351(10) 0.0328(10) 0.0329(9) 0.0042(7) 0.0116(7) -0.0033(8)

loop_
_atom_type_symbol
_atom_type_description
_atom_type_scat_dispersion_real
_atom_type_scat_dispersion_imag
_atom_type_scat_source
C C 0.0033 0.0016 'International Tables Vol C Tables 4.2.6.8 and 6.1.1.4'
H H 0.0000 0.0000 'International Tables Vol C Tables 4.2.6.8 and 6.1.1.4'
N N 0.0061 0.0033 'International Tables Vol C Tables 4.2.6.8 and 6.1.1.4'
O O 0.0106 0.0060 'International Tables Vol C Tables 4.2.6.8 and 6.1.1.4'

loop_
_geom_angle_atom_site_label_1
_geom_angle_atom_site_label_2
_geom_angle_atom_site_label_3
_geom_angle
C16 O17 H17 108.2(13)
C13 N14 C15 115.07(11)
C13 N14 H14 106.5(10)
C15 N14 H14 107.1(11)
C12 O11 H11 108.2(14)
O17 C16 C15 110.87(11)
O17 C16 H16A 109.5
C15 C16 H16A 109.5
O17 C16 H16B 109.5
C15 C16 H16B 109.5
H16A C16 H16B 108.1
N14 C15 C16 107.53(11)
N14 C15 C21 109.61(12)
C16 C15 C21 107.80(11)
N14 C15 C20 112.63(11)
C16 C15 C20 108.70(12)
C21 C15 C20 110.41(12)
C15 C20 H20A 109.5
C15 C20 H20B 109.5
H20A C20 H20B 109.5
C15 C20 H20C 109.5
H20A C20 H20C 109.5
H20B C20 H20C 109.5
C15 C21 H21A 109.5
C15 C21 H21B 109.5
H21A C21 H21B 109.5
C15 C21 H21C 109.5
H21A C21 H21C 109.5
H21B C21 H21C 109.5
N14 C13 C12 112.53(11)
N14 C13 H13A 109.1
C12 C13 H13A 109.1
N14 C13 H13B 109.1
C12 C13 H13B 109.1
H13A C13 H13B 107.8
O11 C12 C19 110.71(13)
O11 C12 C13 105.26(12)
C19 C12 C13 112.25(12)
O11 C12 C18 109.64(12)
C19 C12 C18 109.65(13)
C13 C12 C18 109.23(12)
C12 C19 H19A 109.5
C12 C19 H19B 109.5
H19A C19 H19B 109.5
C12 C19 H19C 109.5
H19A C19 H19C 109.5
H19B C19 H19C 109.5
C12 C18 H18A 109.5
C12 C18 H18B 109.5
H18A C18 H18B 109.5
C12 C18 H18C 109.5
H18A C18 H18C 109.5
H18B C18 H18C 109.5

loop_
_geom_bond_atom_site_label_1
_geom_bond_atom_site_label_2
_geom_bond_distance
O17 C16 1.4290(17)
O17 H17 0.85(2)
N14 C13 1.4704(18)
N14 C15 1.4876(18)
N14 H14 0.889(16)
O11 C12 1.4294(17)
O11 H11 0.86(2)
C16 C15 1.5237(19)
C16 H16A 0.9700
C16 H16B 0.9700
C15 C21 1.526(2)
C15 C20 1.5285(19)
C20 H20A 0.9600
C20 H20B 0.9600
C20 H20C 0.9600
C21 H21A 0.9600
C21 H21B 0.9600
C21 H21C 0.9600
C13 C12 1.522(2)
C13 H13A 0.9700
C13 H13B 0.9700
C12 C19 1.520(2)
C12 C18 1.523(2)
C19 H19A 0.9600
C19 H19B 0.9600
C19 H19C 0.9600
C18 H18A 0.9600
C18 H18B 0.9600
C18 H18C 0.9600

loop_
_geom_hbond_atom_site_label_D
_geom_hbond_atom_site_label_H
_geom_hbond_atom_site_label_A
_geom_hbond_distance_DH
_geom_hbond_distance_HA
_geom_hbond_distance_DA
_geom_hbond_angle_DHA
_geom_hbond_site_symmetry_A
N14 H14 O11 0.889(16) 2.303(16) 2.7577(16) 111.7(12) .
O17 H17 N14 0.85(2) 1.95(2) 2.7903(16) 166.7(19) 3_656
O11 H11 O17 0.86(2) 1.93(2) 2.7856(15) 179(2) 2_646

loop_
_geom_torsion_atom_site_label_1
_geom_torsion_atom_site_label_2
_geom_torsion_atom_site_label_3
_geom_torsion_atom_site_label_4
_geom_torsion
C13 N14 C15 C16 -173.19(11)
C13 N14 C15 C21 -56.26(15)
C13 N14 C15 C20 67.08(16)
O17 C16 C15 N14 -55.07(14)
O17 C16 C15 C21 -173.18(11)
O17 C16 C15 C20 67.13(14)
C15 N14 C13 C12 -163.87(12)
N14 C13 C12 O11 53.98(15)
N14 C13 C12 C19 -66.53(16)
N14 C13 C12 C18 171.63(12)
